data_7024871
loop_
_publ_author_name
'Lopez, Nazario'
'Zhao, Hanhua'
'Prosvirin, Andrey V.'
'Wernsdorfer, Wolfgang'
'Dunbar, Kim R.'

_publ_section_title
;
 A homologous heterospin series of mononuclear lanthanide/TCNQF(4) organic
 radical complexes.
;
_journal_issue 18
_journal_name_full 'Dalton transactions (Cambridge, England : 2003)'
_journal_page_first 4341
_journal_page_last 4352
_journal_paper_doi 10.1039/b922219g
_journal_volume 39
_journal_year 2010
_chemical_formula_sum 'C36 H18 Dy F12 N12 O9'
_chemical_formula_weight 1153.12
_chemical_name_common
;Dysprosium(iii) 2,3,5,6-Tetrafluoro-7,7,8,8-
Tetracyanoquinodimethane
;
_chemical_name_systematic
;Dysprosium(III)
2,3,5,6-Tetrafluoro-7,7,8,8-Tetracyanoquinodimethane
;
_space_group_IT_number 14
_symmetry_cell_setting monoclinic
_symmetry_space_group_name_Hall '-P 2ybc'
_symmetry_space_group_name_H-M 'P 1 21/c 1'
_atom_sites_solution_hydrogens geom
_atom_sites_solution_primary direct
_atom_sites_solution_secondary difmap
_audit_creation_method SHELXL-97
_cell_angle_alpha 90.00
_cell_angle_beta 103.12(3)
_cell_angle_gamma 90.00
_cell_formula_units_Z 4
_cell_length_a 13.694(3)
_cell_length_b 17.664(4)
_cell_length_c 17.068(3)
_cell_measurement_temperature 110(2)
_cell_volume 4020.8(15)
_computing_cell_refinement 'SMART V5.625 (Bruker, 2000)'
_computing_data_collection 'SMART V5.625 (Bruker, 2000)'
_computing_data_reduction 'SAINT V6.32 (Bruker, 2001)'
_computing_molecular_graphics 'X-Seed (Barbour, 2001)'
_computing_publication_material 'SHELXL-97 (Sheldrick, 1997)'
_computing_structure_refinement 'SHELXL-97 (Sheldrick, 1997)'
_computing_structure_solution 'SHELXS-97 (Sheldrick, 1997)'
_diffrn_ambient_temperature 110(2)
_diffrn_measured_fraction_theta_full 0.997
_diffrn_measured_fraction_theta_max 0.997
_diffrn_measurement_device_type 'Bruker SMART 1000 CCD area-detector'
_diffrn_measurement_method 'profile data from \w scans'
_diffrn_radiation_monochromator graphite
_diffrn_radiation_source 'fine-focus sealed tube'
_diffrn_radiation_type MoK\a
_diffrn_radiation_wavelength 0.71073
_diffrn_reflns_av_R_equivalents 0.0284
_diffrn_reflns_av_sigmaI/netI 0.0315
_diffrn_reflns_limit_h_max 17
_diffrn_reflns_limit_h_min -17
_diffrn_reflns_limit_k_max 16
_diffrn_reflns_limit_k_min -22
_diffrn_reflns_limit_l_max 22
_diffrn_reflns_limit_l_min -22
_diffrn_reflns_number 24979
_diffrn_reflns_theta_full 27.56
_diffrn_reflns_theta_max 27.56
_diffrn_reflns_theta_min 1.53
_exptl_absorpt_coefficient_mu 1.987
_exptl_absorpt_correction_T_max 0.6921
_exptl_absorpt_correction_T_min 0.5391
_exptl_absorpt_correction_type multi-scan
_exptl_absorpt_process_details 'SADABS, 1996'
_exptl_crystal_colour blue
_exptl_crystal_density_diffrn 1.905
_exptl_crystal_density_method 'not measured'
_exptl_crystal_description block
_exptl_crystal_F_000 2256
_exptl_crystal_size_max 0.42
_exptl_crystal_size_mid 0.28
_exptl_crystal_size_min 0.20
_refine_diff_density_max 1.362
_refine_diff_density_min -0.673
_refine_diff_density_rms 0.080
_refine_ls_extinction_method none
_refine_ls_goodness_of_fit_ref 1.031
_refine_ls_hydrogen_treatment mixed
_refine_ls_matrix_type full
_refine_ls_number_parameters 698
_refine_ls_number_reflns 9244
_refine_ls_number_restraints 0
_refine_ls_restrained_S_all 1.031
_refine_ls_R_factor_all 0.0285
_refine_ls_R_factor_gt 0.0229
_refine_ls_shift/su_max 0.001
_refine_ls_shift/su_mean 0.000
_refine_ls_structure_factor_coef Fsqd
_refine_ls_weighting_details 'calc w=1/[\s^2^(Fo^2^)+(0.0283P)^2^+1.5821P] where P=(Fo^2^+2Fc^2^)/3'
_refine_ls_weighting_scheme calc
_refine_ls_wR_factor_gt 0.0552
_refine_ls_wR_factor_ref 0.0577
_reflns_number_gt 8156
_reflns_number_total 9244
_reflns_threshold_expression >2sigma(I)
_cod_data_source_file b922219g.txt
_cod_data_source_block c:\docume~1\hanhua\nl033
_cod_original_cell_volume 4021.0(14)
_cod_original_sg_symbol_H-M P21/c
_cod_database_code 7024871

loop_
_symmetry_equiv_pos_as_xyz
'x, y, z'
'-x, y+1/2, -z+1/2'
'-x, -y, -z'
'x, -y-1/2, z-1/2'

loop_
_atom_site_label
_atom_site_type_symbol
_atom_site_fract_x
_atom_site_fract_y
_atom_site_fract_z
_atom_site_U_iso_or_equiv
_atom_site_adp_type
_atom_site_occupancy
_atom_site_symmetry_multiplicity
_atom_site_calc_flag
Dy1 Dy 0.198148(7) 0.590816(5) 0.435761(5) 0.01413(4) Uani 1 1 d
F7 F 0.64819(10) 0.89878(7) 0.82791(8) 0.0234(3) Uani 1 1 d
F6 F 0.45594(9) 0.87648(7) 0.77436(7) 0.0217(3) Uani 1 1 d
F5 F 0.52404(10) 0.69025(7) 0.59470(8) 0.0254(3) Uani 1 1 d
F2 F 0.19272(11) 0.94563(7) 0.60531(7) 0.0275(3) Uani 1 1 d
F3 F 0.04611(11) 1.11285(7) 0.39457(8) 0.0291(3) Uani 1 1 d
F4 F 0.06362(10) 1.00891(7) 0.28880(7) 0.0255(3) Uani 1 1 d
F8 F 0.71721(10) 0.70969(7) 0.65059(8) 0.0263(3) Uani 1 1 d
F1 F 0.20482(10) 0.84094(7) 0.50108(7) 0.0257(3) Uani 1 1 d
O5 O 0.13021(14) 0.58491(11) 0.29726(10) 0.0274(4) Uani 1 1 d
O4 O 0.06482(14) 0.50401(10) 0.42757(11) 0.0246(3) Uani 1 1 d
N1 N 0.17078(14) 0.72182(10) 0.37760(10) 0.0220(4) Uani 1 1 d
O1 O 0.35499(13) 0.60279(10) 0.40889(11) 0.0261(4) Uani 1 1 d
O3 O 0.25145(14) 0.47104(10) 0.39899(12) 0.0293(4) Uani 1 1 d
C19 C 0.16273(17) 0.90734(11) 0.47257(13) 0.0190(4) Uani 1 1 d
O2 O 0.24506(13) 0.52768(10) 0.55817(10) 0.0237(3) Uani 1 1 d
O6 O 0.08521(12) 0.64645(10) 0.50396(11) 0.0214(3) Uani 1 1 d
N7 N 0.87272(16) 0.91428(12) 0.88197(14) 0.0327(5) Uani 1 1 d
C28 C 0.79823(16) 0.81475(12) 0.77544(13) 0.0201(4) Uani 1 1 d
C6 C 0.30002(16) 0.79707(12) 0.69072(12) 0.0194(4) Uani 1 1 d
C16 C 0.08586(16) 1.04580(12) 0.42175(13) 0.0203(4) Uani 1 1 d
C26 C 0.65378(16) 0.75135(12) 0.68263(12) 0.0188(4) Uani 1 1 d
C13 C 0.14000(16) 0.86015(12) 0.33205(12) 0.0186(4) Uani 1 1 d
C20 C 0.11250(17) 1.09093(11) 0.56503(13) 0.0203(4) Uani 1 1 d
N6 N 0.23522(15) 0.81883(12) 0.71677(12) 0.0274(4) Uani 1 1 d
C4 C 0.13243(18) 1.07513(12) 0.64912(14) 0.0233(5) Uani 1 1 d
C5 C 0.33598(16) 0.71763(12) 0.58938(12) 0.0178(4) Uani 1 1 d
N5 N 0.29730(14) 0.68011(10) 0.53645(11) 0.0204(4) Uani 1 1 d
C24 C 0.61905(16) 0.84460(11) 0.77192(12) 0.0173(4) Uani 1 1 d
C21 C 0.37535(16) 0.76595(12) 0.65538(12) 0.0174(4) Uani 1 1 d
C27 C 0.55402(16) 0.74106(11) 0.65366(12) 0.0185(4) Uani 1 1 d
C18 C 0.15682(16) 0.96205(12) 0.52743(12) 0.0197(4) Uani 1 1 d
N2 N 0.11416(16) 0.87965(12) 0.17949(11) 0.0276(4) Uani 1 1 d
C14 C 0.13253(16) 0.91776(12) 0.38851(13) 0.0177(4) Uani 1 1 d
C17 C 0.11764(16) 1.03525(12) 0.50640(13) 0.0188(4) Uani 1 1 d
C25 C 0.69396(16) 0.80366(12) 0.74453(12) 0.0178(4) Uani 1 1 d
C7 C 0.83716(17) 0.86984(13) 0.83474(14) 0.0238(5) Uani 1 1 d
C23 C 0.51962(16) 0.83321(11) 0.74437(12) 0.0176(4) Uani 1 1 d
C22 C 0.47968(16) 0.77955(11) 0.68388(12) 0.0169(4) Uani 1 1 d
C15 C 0.09430(16) 0.99185(12) 0.36713(12) 0.0187(4) Uani 1 1 d
C2 C 0.12359(16) 0.87237(12) 0.24755(13) 0.0208(4) Uani 1 1 d
N4 N 0.14527(17) 1.06494(12) 0.71721(12) 0.0314(5) Uani 1 1 d
N3 N 0.04437(18) 1.22614(12) 0.53576(14) 0.0372(5) Uani 1 1 d
C1 C 0.15758(16) 0.78355(12) 0.35712(12) 0.0189(4) Uani 1 1 d
C3 C 0.07424(18) 1.16529(13) 0.54568(14) 0.0250(5) Uani 1 1 d
F9 F 0.44836(10) 0.63170(7) 1.02803(7) 0.0245(3) Uani 1 1 d
F12 F 0.29084(10) 0.46682(7) 0.81840(7) 0.0245(3) Uani 1 1 d
F11 F 0.27746(10) 0.36271(7) 0.92439(7) 0.0255(3) Uani 1 1 d
F10 F 0.43496(10) 0.52805(7) 1.13444(7) 0.0264(3) Uani 1 1 d
C9 C 0.36059(17) 0.59445(12) 0.77590(14) 0.0220(5) Uani 1 1 d
C30 C 0.37020(15) 0.55515(12) 0.91729(12) 0.0174(4) Uani 1 1 d
C35 C 0.40393(16) 0.56576(12) 1.00143(12) 0.0180(4) Uani 1 1 d
N12 N 0.39555(19) 0.40421(13) 1.24463(13) 0.0369(5) Uani 1 1 d
C36 C 0.34762(17) 0.38175(13) 1.09203(13) 0.0219(4) Uani 1 1 d
C31 C 0.32906(16) 0.48254(12) 0.89659(12) 0.0180(4) Uani 1 1 d
C11 C 0.32134(19) 0.30524(14) 1.06999(13) 0.0271(5) Uani 1 1 d
C29 C 0.37635(16) 0.61149(12) 0.85941(13) 0.0191(4) Uani 1 1 d
C34 C 0.39738(16) 0.51172(12) 1.05646(12) 0.0189(4) Uani 1 1 d
C33 C 0.35533(16) 0.43867(12) 1.03564(12) 0.0181(4) Uani 1 1 d
N11 N 0.30237(18) 0.24292(13) 1.05495(13) 0.0386(6) Uani 1 1 d
C10 C 0.40696(17) 0.68722(13) 0.87980(13) 0.0216(4) Uani 1 1 d
C32 C 0.32192(16) 0.42831(12) 0.95157(13) 0.0188(4) Uani 1 1 d
N10 N 0.42998(16) 0.74941(11) 0.89287(12) 0.0298(5) Uani 1 1 d
C12 C 0.37450(18) 0.39514(13) 1.17635(14) 0.0260(5) Uani 1 1 d
O8 O 0.39514(16) 0.40348(11) 0.50875(12) 0.0318(4) Uani 1 1 d
O7 O 0.48556(14) 0.48624(10) 0.39662(12) 0.0284(4) Uani 1 1 d
O9 O 0.10334(18) 0.14665(11) 0.91891(15) 0.0384(5) Uani 1 1 d
N9 N 0.35010(17) 0.58276(11) 0.70856(12) 0.0293(5) Uani 1 1 d
N8 N 0.06271(16) 0.25849(13) 0.27076(14) 0.0380(5) Uani 1 1 d
C8 C 0.12658(17) 0.22674(13) 0.25154(14) 0.0246(5) Uiso 1 1 d
H2A H 0.277(2) 0.5468(17) 0.5976(18) 0.031(8) Uiso 1 1 d
H1A H 0.387(2) 0.5697(16) 0.3990(16) 0.025(7) Uiso 1 1 d
H2B H 0.208(2) 0.4923(19) 0.5725(18) 0.048(9) Uiso 1 1 d
H5A H 0.121(3) 0.544(2) 0.280(2) 0.067(12) Uiso 1 1 d
H6B H 0.088(2) 0.6384(17) 0.5470(18) 0.032(8) Uiso 1 1 d
H5B H 0.148(3) 0.613(2) 0.269(2) 0.049(10) Uiso 1 1 d
H4B H 0.011(2) 0.5153(17) 0.4171(17) 0.036(9) Uiso 1 1 d
H7A H 0.476(2) 0.4541(18) 0.4276(19) 0.039(9) Uiso 1 1 d
H4A H 0.071(3) 0.457(2) 0.420(2) 0.062(11) Uiso 1 1 d
H3A H 0.296(3) 0.445(2) 0.434(2) 0.052(10) Uiso 1 1 d
H6A H 0.050(2) 0.6818(19) 0.4891(18) 0.042(9) Uiso 1 1 d
H1B H 0.384(2) 0.643(2) 0.4048(19) 0.050(10) Uiso 1 1 d
H8A H 0.413(3) 0.435(2) 0.549(2) 0.073(12) Uiso 1 1 d
H7B H 0.468(3) 0.465(2) 0.353(2) 0.063(11) Uiso 1 1 d
H8B H 0.380(3) 0.363(2) 0.525(2) 0.066(12) Uiso 1 1 d
H9A H 0.079(3) 0.171(2) 0.882(2) 0.065(13) Uiso 1 1 d
H9B H 0.134(3) 0.167(2) 0.956(2) 0.073(14) Uiso 1 1 d
H3B H 0.223(5) 0.439(3) 0.370(4) 0.15(2) Uiso 1 1 d

loop_
_atom_site_aniso_label
_atom_site_aniso_U_11
_atom_site_aniso_U_22
_atom_site_aniso_U_33
_atom_site_aniso_U_23
_atom_site_aniso_U_13
_atom_site_aniso_U_12
Dy1 0.01652(6) 0.01195(5) 0.01407(5) -0.00132(3) 0.00375(4) -0.00036(3)
F7 0.0253(7) 0.0220(7) 0.0227(6) -0.0104(5) 0.0050(5) -0.0040(5)
F6 0.0240(7) 0.0205(6) 0.0227(6) -0.0065(5) 0.0094(5) 0.0006(5)
F5 0.0263(7) 0.0245(7) 0.0241(6) -0.0131(5) 0.0030(5) 0.0007(5)
F2 0.0441(8) 0.0202(7) 0.0163(6) 0.0021(5) 0.0026(6) 0.0078(6)
F3 0.0401(8) 0.0169(6) 0.0287(7) 0.0057(5) 0.0046(6) 0.0108(6)
F4 0.0338(7) 0.0228(7) 0.0181(6) 0.0052(5) 0.0020(5) 0.0056(5)
F8 0.0237(7) 0.0269(7) 0.0294(7) -0.0104(6) 0.0082(6) 0.0042(5)
F1 0.0408(8) 0.0137(6) 0.0199(6) 0.0029(5) 0.0017(6) 0.0083(6)
O5 0.0391(10) 0.0263(10) 0.0169(8) -0.0030(7) 0.0062(7) -0.0138(8)
O4 0.0208(9) 0.0173(9) 0.0351(9) 0.0001(7) 0.0051(7) -0.0017(7)
N1 0.0307(10) 0.0184(10) 0.0170(8) -0.0015(7) 0.0055(8) 0.0004(8)
O1 0.0281(9) 0.0173(9) 0.0376(10) -0.0046(7) 0.0174(8) -0.0011(7)
O3 0.0253(9) 0.0186(9) 0.0428(11) -0.0101(8) 0.0053(8) 0.0009(7)
C19 0.0227(11) 0.0128(10) 0.0206(10) 0.0039(8) 0.0032(8) 0.0034(8)
O2 0.0289(9) 0.0191(8) 0.0208(8) 0.0038(7) 0.0008(7) -0.0048(7)
O6 0.0249(8) 0.0196(8) 0.0213(9) 0.0009(7) 0.0086(7) 0.0062(7)
N7 0.0243(11) 0.0329(12) 0.0381(12) -0.0125(9) 0.0011(9) -0.0001(9)
C28 0.0233(11) 0.0159(10) 0.0210(10) -0.0008(8) 0.0051(9) 0.0001(8)
C6 0.0243(11) 0.0168(10) 0.0154(9) 0.0007(8) 0.0012(8) -0.0024(8)
C16 0.0209(11) 0.0153(10) 0.0245(11) 0.0058(8) 0.0048(9) 0.0027(8)
C26 0.0234(11) 0.0156(10) 0.0191(10) -0.0006(8) 0.0083(8) 0.0027(8)
C13 0.0206(10) 0.0165(10) 0.0183(10) 0.0016(8) 0.0038(8) -0.0016(8)
C20 0.0236(11) 0.0155(10) 0.0231(11) 0.0019(8) 0.0077(9) 0.0021(8)
N6 0.0289(11) 0.0308(11) 0.0233(10) -0.0015(8) 0.0075(8) 0.0018(8)
C4 0.0265(12) 0.0157(10) 0.0292(12) -0.0029(9) 0.0099(10) 0.0010(8)
C5 0.0204(10) 0.0155(10) 0.0182(10) 0.0043(8) 0.0058(8) 0.0021(8)
N5 0.0223(9) 0.0191(9) 0.0195(9) -0.0021(7) 0.0043(7) -0.0006(7)
C24 0.0247(11) 0.0136(10) 0.0143(9) -0.0026(8) 0.0055(8) -0.0032(8)
C21 0.0227(10) 0.0159(10) 0.0136(9) 0.0002(8) 0.0042(8) -0.0018(8)
C27 0.0265(11) 0.0141(10) 0.0149(9) -0.0023(8) 0.0049(8) 0.0005(8)
C18 0.0229(11) 0.0187(11) 0.0168(10) 0.0013(8) 0.0032(8) 0.0004(8)
N2 0.0350(11) 0.0283(11) 0.0187(9) 0.0012(8) 0.0047(8) -0.0064(9)
C14 0.0172(10) 0.0171(10) 0.0190(10) 0.0018(8) 0.0044(8) -0.0018(8)
C17 0.0181(10) 0.0161(10) 0.0224(10) 0.0016(8) 0.0051(8) -0.0008(8)
C25 0.0232(11) 0.0146(10) 0.0159(9) 0.0034(8) 0.0052(8) -0.0006(8)
C7 0.0203(11) 0.0240(12) 0.0266(11) 0.0002(9) 0.0043(9) 0.0030(9)
C23 0.0262(11) 0.0134(10) 0.0147(9) 0.0005(8) 0.0081(8) 0.0016(8)
C22 0.0232(10) 0.0136(10) 0.0139(9) 0.0012(8) 0.0044(8) 0.0005(8)
C15 0.0201(10) 0.0185(10) 0.0160(10) 0.0048(8) 0.0012(8) -0.0001(8)
C2 0.0223(11) 0.0149(10) 0.0241(11) -0.0007(8) 0.0034(9) -0.0034(8)
N4 0.0442(13) 0.0240(11) 0.0284(11) 0.0011(9) 0.0132(9) 0.0031(9)
N3 0.0459(13) 0.0247(11) 0.0392(12) -0.0028(9) 0.0060(10) 0.0124(10)
C1 0.0212(10) 0.0209(11) 0.0149(9) -0.0027(8) 0.0045(8) -0.0011(8)
C3 0.0278(12) 0.0222(12) 0.0257(11) -0.0026(9) 0.0075(9) 0.0024(9)
F9 0.0325(7) 0.0182(7) 0.0221(6) -0.0047(5) 0.0049(5) -0.0062(5)
F12 0.0378(8) 0.0197(6) 0.0150(6) -0.0034(5) 0.0043(5) -0.0043(5)
F11 0.0391(8) 0.0152(6) 0.0226(6) -0.0026(5) 0.0081(6) -0.0039(5)
F10 0.0378(8) 0.0258(7) 0.0140(6) -0.0015(5) 0.0026(5) -0.0038(6)
C9 0.0225(11) 0.0202(11) 0.0230(11) 0.0075(9) 0.0043(9) 0.0012(8)
C30 0.0181(10) 0.0167(10) 0.0179(10) -0.0004(8) 0.0051(8) 0.0027(8)
C35 0.0182(10) 0.0160(10) 0.0193(10) -0.0041(8) 0.0035(8) -0.0014(8)
N12 0.0489(14) 0.0378(13) 0.0222(11) 0.0068(9) 0.0040(10) -0.0063(10)
C36 0.0261(12) 0.0191(11) 0.0209(10) 0.0027(9) 0.0063(9) 0.0035(9)
C31 0.0215(11) 0.0179(10) 0.0144(9) -0.0026(8) 0.0036(8) 0.0010(8)
C11 0.0375(14) 0.0233(13) 0.0228(11) 0.0076(9) 0.0116(10) 0.0040(10)
C29 0.0218(11) 0.0168(10) 0.0190(10) 0.0010(8) 0.0053(8) 0.0008(8)
C34 0.0204(10) 0.0210(11) 0.0146(9) -0.0021(8) 0.0024(8) 0.0017(8)
C33 0.0192(10) 0.0173(10) 0.0180(10) 0.0013(8) 0.0049(8) 0.0040(8)
N11 0.0620(16) 0.0202(12) 0.0369(13) 0.0038(9) 0.0182(12) 0.0020(10)
C10 0.0239(11) 0.0211(12) 0.0208(10) 0.0047(9) 0.0075(9) 0.0021(9)
C32 0.0221(11) 0.0137(10) 0.0212(10) -0.0028(8) 0.0065(9) 0.0002(8)
N10 0.0376(12) 0.0194(10) 0.0328(11) 0.0019(8) 0.0090(9) 0.0001(8)
C12 0.0285(12) 0.0235(12) 0.0261(12) 0.0074(9) 0.0062(10) 0.0006(9)
O8 0.0466(12) 0.0224(10) 0.0298(10) 0.0011(8) 0.0154(9) 0.0047(8)
O7 0.0378(10) 0.0222(9) 0.0283(9) -0.0007(8) 0.0140(8) 0.0003(7)
O9 0.0484(13) 0.0234(10) 0.0417(12) 0.0068(9) 0.0067(10) 0.0001(9)
N9 0.0389(12) 0.0297(11) 0.0186(10) 0.0026(8) 0.0055(9) -0.0024(9)
N8 0.0290(11) 0.0371(13) 0.0478(14) -0.0146(10) 0.0087(10) 0.0039(9)

loop_
_atom_type_symbol
_atom_type_description
_atom_type_scat_dispersion_real
_atom_type_scat_dispersion_imag
_atom_type_scat_source
C C 0.0033 0.0016 'International Tables Vol C Tables 4.2.6.8 and 6.1.1.4'
H H 0.0000 0.0000 'International Tables Vol C Tables 4.2.6.8 and 6.1.1.4'
N N 0.0061 0.0033 'International Tables Vol C Tables 4.2.6.8 and 6.1.1.4'
O O 0.0106 0.0060 'International Tables Vol C Tables 4.2.6.8 and 6.1.1.4'
F F 0.0171 0.0103 'International Tables Vol C Tables 4.2.6.8 and 6.1.1.4'
Dy Dy -0.1892 4.4098 'International Tables Vol C Tables 4.2.6.8 and 6.1.1.4'

loop_
_geom_angle_atom_site_label_1
_geom_angle_atom_site_label_2
_geom_angle_atom_site_label_3
_geom_angle
_geom_angle_site_symmetry_3
O1 Dy1 O2 98.21(7) .
O1 Dy1 O5 88.73(7) .
O2 Dy1 O5 148.43(7) .
O1 Dy1 O6 143.82(6) .
O2 Dy1 O6 80.46(6) .
O5 Dy1 O6 111.33(7) .
O1 Dy1 O4 142.15(6) .
O2 Dy1 O4 78.13(7) .
O5 Dy1 O4 77.68(7) .
O6 Dy1 O4 73.41(6) .
O1 Dy1 O3 70.86(6) .
O2 Dy1 O3 76.76(7) .
O5 Dy1 O3 76.59(7) .
O6 Dy1 O3 141.37(6) .
O4 Dy1 O3 71.66(7) .
O1 Dy1 N5 72.13(6) .
O2 Dy1 N5 71.84(6) .
O5 Dy1 N5 138.94(6) .
O6 Dy1 N5 73.21(6) .
O4 Dy1 N5 137.99(6) .
O3 Dy1 N5 126.50(7) .
O1 Dy1 N1 84.21(6) .
O2 Dy1 N1 141.48(6) .
O5 Dy1 N1 69.65(6) .
O6 Dy1 N1 75.81(6) .
O4 Dy1 N1 122.02(7) .
O3 Dy1 N1 138.19(6) .
N5 Dy1 N1 72.48(6) .
Dy1 O5 H5A 115(3) .
Dy1 O5 H5B 119(3) .
H5A O5 H5B 115(4) .
Dy1 O4 H4B 123(2) .
Dy1 O4 H4A 123(2) .
H4B O4 H4A 110(3) .
C1 N1 Dy1 174.44(16) .
Dy1 O1 H1A 125(2) .
Dy1 O1 H1B 125(2) .
H1A O1 H1B 109(3) .
Dy1 O3 H3A 120(2) .
Dy1 O3 H3B 132(4) .
H3A O3 H3B 102(5) .
F1 C19 C18 117.18(19) .
F1 C19 C14 118.87(18) .
C18 C19 C14 123.86(19) .
Dy1 O2 H2A 123(2) .
Dy1 O2 H2B 122(2) .
H2A O2 H2B 108(3) .
Dy1 O6 H6B 121(2) .
Dy1 O6 H6A 126(2) .
H6B O6 H6A 111(3) .
C7 C28 C25 122.9(2) .
C7 C28 C8 113.7(2) 3_666
C25 C28 C8 123.3(2) 3_666
N6 C6 C21 175.7(2) .
F3 C16 C15 118.28(19) .
F3 C16 C17 118.24(19) .
C15 C16 C17 123.48(19) .
F8 C26 C27 117.94(18) .
F8 C26 C25 118.83(19) .
C27 C26 C25 123.22(19) .
C14 C13 C1 120.68(19) .
C14 C13 C2 123.98(19) .
C1 C13 C2 115.17(18) .
C17 C20 C3 123.4(2) .
C17 C20 C4 123.11(19) .
C3 C20 C4 112.95(19) .
N4 C4 C20 176.8(2) .
N5 C5 C21 175.0(2) .
C5 N5 Dy1 171.26(17) .
F7 C24 C23 117.74(18) .
F7 C24 C25 118.43(18) .
C23 C24 C25 123.82(19) .
C5 C21 C6 112.88(18) .
C5 C21 C22 123.01(19) .
C6 C21 C22 124.09(19) .
F5 C27 C26 118.35(19) .
F5 C27 C22 118.16(19) .
C26 C27 C22 123.47(19) .
F2 C18 C19 117.59(19) .
F2 C18 C17 118.82(18) .
C19 C18 C17 123.56(19) .
C19 C14 C13 123.10(19) .
C19 C14 C15 112.67(18) .
C13 C14 C15 124.23(19) .
C18 C17 C20 122.16(19) .
C18 C17 C16 112.84(19) .
C20 C17 C16 125.0(2) .
C26 C25 C24 113.00(19) .
C26 C25 C28 123.70(19) .
C24 C25 C28 123.30(19) .
N7 C7 C28 177.0(2) .
F6 C23 C24 118.18(18) .
F6 C23 C22 118.75(19) .
C24 C23 C22 123.04(19) .
C27 C22 C23 113.35(19) .
C27 C22 C21 122.99(19) .
C23 C22 C21 123.66(19) .
F4 C15 C16 118.10(19) .
F4 C15 C14 118.35(18) .
C16 C15 C14 123.55(19) .
N2 C2 C13 176.6(3) .
N1 C1 C13 179.2(2) .
N3 C3 C20 175.2(3) .
N9 C9 C29 177.7(3) .
C31 C30 C35 113.15(18) .
C31 C30 C29 123.10(19) .
C35 C30 C29 123.8(2) .
F9 C35 C34 118.15(18) .
F9 C35 C30 118.37(18) .
C34 C35 C30 123.4(2) .
C33 C36 C12 121.9(2) .
C33 C36 C11 123.2(2) .
C12 C36 C11 114.6(2) .
F12 C31 C32 117.75(19) .
F12 C31 C30 118.55(18) .
C32 C31 C30 123.63(19) .
N11 C11 C36 177.5(3) .
C30 C29 C10 123.42(19) .
C30 C29 C9 122.0(2) .
C10 C29 C9 114.40(19) .
F10 C34 C35 117.63(19) .
F10 C34 C33 118.90(18) .
C35 C34 C33 123.45(19) .
C36 C33 C32 122.8(2) .
C36 C33 C34 124.3(2) .
C32 C33 C34 112.91(18) .
N10 C10 C29 177.0(2) .
F11 C32 C31 117.90(19) .
F11 C32 C33 118.62(18) .
C31 C32 C33 123.4(2) .
N12 C12 C36 178.4(3) .
H8A O8 H8B 109(4) .
H7A O7 H7B 103(3) .
H9A O9 H9B 118(4) .
N8 C8 C28 176.9(3) 3_666

loop_
_geom_bond_atom_site_label_1
_geom_bond_atom_site_label_2
_geom_bond_distance
_geom_bond_site_symmetry_2
Dy1 O1 2.3055(18) .
Dy1 O2 2.3263(17) .
Dy1 O5 2.3379(18) .
Dy1 O6 2.3517(16) .
Dy1 O4 2.3640(17) .
Dy1 O3 2.3687(17) .
Dy1 N5 2.4950(19) .
Dy1 N1 2.5124(19) .
F7 C24 1.347(2) .
F6 C23 1.345(2) .
F5 C27 1.341(2) .
F2 C18 1.340(2) .
F3 C16 1.342(2) .
F4 C15 1.341(2) .
F8 C26 1.346(2) .
F1 C19 1.348(2) .
O5 H5A 0.79(4) .
O5 H5B 0.77(4) .
O4 H4B 0.75(3) .
O4 H4A 0.85(4) .
N1 C1 1.147(3) .
O1 H1A 0.77(3) .
O1 H1B 0.82(4) .
O3 H3A 0.89(4) .
O3 H3B 0.80(6) .
C19 C18 1.361(3) .
C19 C14 1.412(3) .
O2 H2A 0.79(3) .
O2 H2B 0.87(3) .
O6 H6B 0.74(3) .
O6 H6A 0.80(3) .
N7 C7 1.151(3) .
C28 C7 1.418(3) .
C28 C25 1.419(3) .
C28 C8 1.423(3) 3_666
C6 N6 1.145(3) .
C6 C21 1.419(3) .
C16 C15 1.356(3) .
C16 C17 1.423(3) .
C26 C27 1.355(3) .
C26 C25 1.417(3) .
C13 C14 1.421(3) .
C13 C1 1.423(3) .
C13 C2 1.425(3) .
C20 C17 1.416(3) .
C20 C3 1.425(3) .
C20 C4 1.426(3) .
C4 N4 1.150(3) .
C5 N5 1.148(3) .
C5 C21 1.419(3) .
C24 C23 1.351(3) .
C24 C25 1.418(3) .
C21 C22 1.421(3) .
C27 C22 1.415(3) .
C18 C17 1.415(3) .
N2 C2 1.147(3) .
C14 C15 1.426(3) .
C23 C22 1.417(3) .
N3 C3 1.149(3) .
F9 C35 1.344(2) .
F12 C31 1.347(2) .
F11 C32 1.342(2) .
F10 C34 1.345(2) .
C9 N9 1.144(3) .
C9 C29 1.424(3) .
C30 C31 1.413(3) .
C30 C35 1.418(3) .
C30 C29 1.418(3) .
C35 C34 1.356(3) .
N12 C12 1.147(3) .
C36 C33 1.412(3) .
C36 C12 1.422(3) .
C36 C11 1.427(3) .
C31 C32 1.360(3) .
C11 N11 1.147(3) .
C29 C10 1.421(3) .
C34 C33 1.425(3) .
C33 C32 1.416(3) .
C10 N10 1.151(3) .
O8 H8A 0.87(4) .
O8 H8B 0.81(4) .
O7 H7A 0.81(3) .
O7 H7B 0.82(4) .
O9 H9A 0.77(4) .
O9 H9B 0.77(4) .
N8 C8 1.148(3) .
C8 C28 1.423(3) 3_666

loop_
_geom_torsion_atom_site_label_1
_geom_torsion_atom_site_label_2
_geom_torsion_atom_site_label_3
_geom_torsion_atom_site_label_4
_geom_torsion
_geom_torsion_site_symmetry_1
O1 Dy1 N1 C1 -115.8(18) .
O2 Dy1 N1 C1 -19.9(19) .
O5 Dy1 N1 C1 153.4(19) .
O6 Dy1 N1 C1 33.8(18) .
O4 Dy1 N1 C1 93.4(18) .
O3 Dy1 N1 C1 -168.4(18) .
N5 Dy1 N1 C1 -42.8(18) .
C17 C20 C4 N4 -148(5) .
C3 C20 C4 N4 24(5) .
C21 C5 N5 Dy1 -52(3) .
O1 Dy1 N5 C5 -148.1(11) .
O2 Dy1 N5 C5 -42.9(11) .
O5 Dy1 N5 C5 145.8(11) .
O6 Dy1 N5 C5 42.4(11) .
O4 Dy1 N5 C5 3.7(12) .
O3 Dy1 N5 C5 -100.0(11) .
N1 Dy1 N5 C5 122.4(11) .
N5 C5 C21 C6 7(3) .
N5 C5 C21 C22 -175(3) .
N6 C6 C21 C5 16(3) .
N6 C6 C21 C22 -162(3) .
F8 C26 C27 F5 -0.2(3) .
C25 C26 C27 F5 179.72(19) .
F8 C26 C27 C22 177.97(18) .
C25 C26 C27 C22 -2.1(3) .
F1 C19 C18 F2 -0.3(3) .
C14 C19 C18 F2 -176.8(2) .
F1 C19 C18 C17 177.88(19) .
C14 C19 C18 C17 1.4(4) .
F1 C19 C14 C13 3.0(3) .
C18 C19 C14 C13 179.5(2) .
F1 C19 C14 C15 -176.87(18) .
C18 C19 C14 C15 -0.4(3) .
C1 C13 C14 C19 14.1(3) .
C2 C13 C14 C19 -170.7(2) .
C1 C13 C14 C15 -166.0(2) .
C2 C13 C14 C15 9.2(3) .
F2 C18 C17 C20 -1.9(3) .
C19 C18 C17 C20 180.0(2) .
F2 C18 C17 C16 177.67(19) .
C19 C18 C17 C16 -0.5(3) .
C3 C20 C17 C18 179.5(2) .
C4 C20 C17 C18 -9.2(3) .
C3 C20 C17 C16 0.0(4) .
C4 C20 C17 C16 171.3(2) .
F3 C16 C17 C18 179.17(18) .
C15 C16 C17 C18 -1.3(3) .
F3 C16 C17 C20 -1.3(3) .
C15 C16 C17 C20 178.2(2) .
F8 C26 C25 C24 179.04(18) .
C27 C26 C25 C24 -0.9(3) .
F8 C26 C25 C28 -0.3(3) .
C27 C26 C25 C28 179.8(2) .
F7 C24 C25 C26 -176.69(18) .
C23 C24 C25 C26 2.4(3) .
F7 C24 C25 C28 2.6(3) .
C23 C24 C25 C28 -178.3(2) .
C7 C28 C25 C26 176.9(2) .
C8 C28 C25 C26 -1.3(3) 3_666
C7 C28 C25 C24 -2.3(3) .
C8 C28 C25 C24 179.5(2) 3_666
C25 C28 C7 N7 -163(5) .
C8 C28 C7 N7 16(5) 3_666
F7 C24 C23 F6 0.0(3) .
C25 C24 C23 F6 -179.08(18) .
F7 C24 C23 C22 178.07(18) .
C25 C24 C23 C22 -1.0(3) .
F5 C27 C22 C23 -178.44(17) .
C26 C27 C22 C23 3.4(3) .
F5 C27 C22 C21 0.9(3) .
C26 C27 C22 C21 -177.2(2) .
F6 C23 C22 C27 176.17(17) .
C24 C23 C22 C27 -1.9(3) .
F6 C23 C22 C21 -3.2(3) .
C24 C23 C22 C21 178.77(19) .
C5 C21 C22 C27 -5.8(3) .
C6 C21 C22 C27 172.4(2) .
C5 C21 C22 C23 173.53(19) .
C6 C21 C22 C23 -8.3(3) .
F3 C16 C15 F4 0.9(3) .
C17 C16 C15 F4 -178.62(19) .
F3 C16 C15 C14 -178.12(19) .
C17 C16 C15 C14 2.4(3) .
C19 C14 C15 F4 179.61(19) .
C13 C14 C15 F4 -0.3(3) .
C19 C14 C15 C16 -1.4(3) .
C13 C14 C15 C16 178.7(2) .
C14 C13 C2 N2 144(4) .
C1 C13 C2 N2 -41(4) .
Dy1 N1 C1 C13 -55(21) .
C14 C13 C1 N1 61(21) .
C2 C13 C1 N1 -115(20) .
C17 C20 C3 N3 176(3) .
C4 C20 C3 N3 4(3) .
C31 C30 C35 F9 177.27(18) .
C29 C30 C35 F9 -3.1(3) .
C31 C30 C35 C34 0.0(3) .
C29 C30 C35 C34 179.7(2) .
C35 C30 C31 F12 177.44(18) .
C29 C30 C31 F12 -2.2(3) .
C35 C30 C31 C32 0.3(3) .
C29 C30 C31 C32 -179.4(2) .
C33 C36 C11 N11 149(6) .
C12 C36 C11 N11 -26(6) .
C31 C30 C29 C10 172.6(2) .
C35 C30 C29 C10 -7.0(3) .
C31 C30 C29 C9 -13.1(3) .
C35 C30 C29 C9 167.2(2) .
N9 C9 C29 C30 -151(6) .
N9 C9 C29 C10 24(7) .
F9 C35 C34 F10 0.7(3) .
C30 C35 C34 F10 177.98(19) .
F9 C35 C34 C33 -177.68(18) .
C30 C35 C34 C33 -0.4(3) .
C12 C36 C33 C32 -175.1(2) .
C11 C36 C33 C32 10.7(3) .
C12 C36 C33 C34 5.3(3) .
C11 C36 C33 C34 -168.9(2) .
F10 C34 C33 C36 1.8(3) .
C35 C34 C33 C36 -179.8(2) .
F10 C34 C33 C32 -177.90(18) .
C35 C34 C33 C32 0.5(3) .
C30 C29 C10 N10 -164(5) .
C9 C29 C10 N10 22(5) .
F12 C31 C32 F11 0.1(3) .
C30 C31 C32 F11 177.24(18) .
F12 C31 C32 C33 -177.38(19) .
C30 C31 C32 C33 -0.2(3) .
C36 C33 C32 F11 2.7(3) .
C34 C33 C32 F11 -177.62(18) .
C36 C33 C32 C31 -179.9(2) .
C34 C33 C32 C31 -0.2(3) .
C33 C36 C12 N12 180(100) .
C11 C36 C12 N12 -6(10) .
